data_4063940
loop_
_publ_author_name
'Man, Wing Y.'
'Xia, Jian-Long'
'Brown, Neil J.'
'Farmer, Julian D.'
'Yufit, Dmitry S.'
'Howard, Judith A. K.'
'Liu, Sheng Hua'
'Low, Paul J.'

_publ_section_title
;
 Spectroscopic and Computational Studies of the Ligand Redox Non-Innocence
 in Mono- and Binuclear Ruthenium Vinyl Complexes
;
_journal_issue 7
_journal_name_full Organometallics
_journal_page_first 1852
_journal_paper_doi 10.1021/om1010534
_journal_volume 30
_journal_year 2011
_chemical_formula_moiety
;
C30 H62 Cl2 O2 P6 Ru2, 3 C H2 Cl2
;
_chemical_formula_sum 'C33 H68 Cl8 O2 P6 Ru2'
_chemical_formula_weight 1168.43
_space_group_IT_number 15
_symmetry_cell_setting monoclinic
_symmetry_Int_Tables_number 15
_symmetry_space_group_name_Hall '-C 2yc'
_symmetry_space_group_name_H-M 'C 1 2/c 1'
_atom_sites_solution_hydrogens geom
_atom_sites_solution_primary direct
_atom_sites_solution_secondary difmap
_cell_angle_alpha 90.00
_cell_angle_beta 106.950(10)
_cell_angle_gamma 90.00
_cell_formula_units_Z 8
_cell_length_a 55.2276(11)
_cell_length_b 9.4525(2)
_cell_length_c 21.2707(4)
_cell_measurement_reflns_used 999
_cell_measurement_temperature 120(2)
_cell_measurement_theta_max 29.00
_cell_measurement_theta_min 2.00
_cell_volume 10621.8(7)
_computing_cell_refinement 'SAINT Ver. 6.45 (Bruker-AXS, 2003)'
_computing_data_collection 'SMART Ver. 5.630 (Bruker-AXS, 2003)'
_computing_data_reduction 'SAINT Ver. 6.45'
_computing_molecular_graphics
;
OLEX2: a complete structure solution, refinement and analysis program. 
Dolomanov et al., J. Appl. Cryst. (2009). 42, 339-341
;
_computing_publication_material
;
OLEX2: a complete structure solution, refinement and analysis program. 
Dolomanov et al., J. Appl. Cryst. (2009). 42, 339-341
;
_computing_structure_refinement 'SHELXTL Ver. 6.14'
_computing_structure_solution 'SHELXTL Ver. 6.14 (Bruker-AXS, 2003)'
_diffrn_ambient_temperature 120.0
_diffrn_measured_fraction_theta_full 0.999
_diffrn_measured_fraction_theta_max 0.999
_diffrn_measurement_device_type 'Bruker SMART CCD 6000'
_diffrn_measurement_method '0.30\% \w scans'
_diffrn_radiation_monochromator graphite
_diffrn_radiation_source 'fine-focus sealed tube'
_diffrn_radiation_type Mo-K\a
_diffrn_radiation_wavelength 0.71073
_diffrn_reflns_av_R_equivalents 0.0317
_diffrn_reflns_av_sigmaI/netI 0.0247
_diffrn_reflns_limit_h_max 75
_diffrn_reflns_limit_h_min -75
_diffrn_reflns_limit_k_max 12
_diffrn_reflns_limit_k_min -12
_diffrn_reflns_limit_l_max 29
_diffrn_reflns_limit_l_min -29
_diffrn_reflns_number 63667
_diffrn_reflns_theta_full 29.00
_diffrn_reflns_theta_max 29.00
_diffrn_reflns_theta_min 2.00
_diffrn_standards_number 0
_exptl_absorpt_coefficient_mu 1.179
_exptl_absorpt_correction_T_max 0.8338
_exptl_absorpt_correction_T_min 0.7187
_exptl_absorpt_correction_type multi-scan
_exptl_absorpt_process_details 'SADABS  (Bruker-AXS, 2003)'
_exptl_crystal_colour colorless
_exptl_crystal_density_diffrn 1.461
_exptl_crystal_density_method 'not measured'
_exptl_crystal_description block
_exptl_crystal_F_000 4768
_exptl_crystal_size_max 0.30
_exptl_crystal_size_mid 0.22
_exptl_crystal_size_min 0.16
_refine_diff_density_max 2.363
_refine_diff_density_min -1.031
_refine_diff_density_rms 0.122
_refine_ls_extinction_method none
_refine_ls_goodness_of_fit_ref 1.015
_refine_ls_hydrogen_treatment constr
_refine_ls_matrix_type full
_refine_ls_number_parameters 485
_refine_ls_number_reflns 14109
_refine_ls_number_restraints 0
_refine_ls_restrained_S_all 1.015
_refine_ls_R_factor_all 0.0624
_refine_ls_R_factor_gt 0.0568
_refine_ls_shift/su_max 0.002
_refine_ls_shift/su_mean 0.000
_refine_ls_structure_factor_coef Fsqd
_refine_ls_weighting_details
;
calc w=1/[\s^2^(Fo^2^)+(0.0100P)^2^+200.0000P] where P=(Fo^2^+2Fc^2^)/3
;
_refine_ls_weighting_scheme calc
_refine_ls_wR_factor_gt 0.1253
_refine_ls_wR_factor_ref 0.1277
_reflns_number_gt 12694
_reflns_number_total 14109
_reflns_threshold_expression I>2\s(I)
_cod_data_source_file om1010534_si_002.cif
_cod_data_source_block S352N
_cod_depositor_comments
;
The following automatic conversions were performed:

'_symmetry_cell_setting' value 'Monoclinic' changed to 'monoclinic'
according to /home/saulius/struct/CIF-dictionaries/cif_core.dic
dictionary named 'cif_core.dic' version 2.4.1 from 2010-06-29.

Automatic conversion script
Id: cif_fix_values 1715 2011-07-08 13:25:40Z adriana 
;
_cod_original_cell_volume 10621.8(4)
_cod_database_code 4063940

loop_
_space_group_symop_id
_space_group_symop_operation_xyz
1 'x, y, z'
2 '-x, y, -z+1/2'
3 'x+1/2, y+1/2, z'
4 '-x+1/2, y+1/2, -z+1/2'
5 '-x, -y, -z'
6 'x, -y, z-1/2'
7 '-x+1/2, -y+1/2, -z'
8 'x+1/2, -y+1/2, z-1/2'

loop_
_atom_site_label
_atom_site_type_symbol
_atom_site_fract_x
_atom_site_fract_y
_atom_site_fract_z
_atom_site_U_iso_or_equiv
_atom_site_adp_type
_atom_site_occupancy
_atom_site_symmetry_multiplicity
_atom_site_calc_flag
_atom_site_refinement_flags
_atom_site_disorder_assembly
_atom_site_disorder_group
Ru1 Ru 0.426961(6) 0.69401(3) 0.821933(15) 0.01792(7) Uani 1 1 d . . .
Ru2 Ru 0.324981(6) -0.15363(4) 0.417631(15) 0.02146(8) Uani 1 1 d . B .
Cl1 Cl 0.464203(19) 0.73914(11) 0.78284(5) 0.02389(19) Uani 1 1 d . . .
Cl2 Cl 0.28811(2) -0.20597(13) 0.45682(5) 0.0286(2) Uani 1 1 d . . .
P1 P 0.44666(2) 0.47796(12) 0.86351(5) 0.0208(2) Uani 1 1 d . . .
P2 P 0.44527(2) 0.84933(12) 0.91304(5) 0.0226(2) Uani 1 1 d . . .
P3 P 0.40518(2) 0.87183(12) 0.74882(5) 0.0216(2) Uani 1 1 d . . .
P4 P 0.34653(2) -0.33099(12) 0.49079(5) 0.0236(2) Uani 1 1 d . . .
P6 P 0.30343(2) 0.05582(14) 0.37308(6) 0.0280(2) Uani 1 1 d . . .
P5 P 0.30929(2) -0.31091(14) 0.32642(5) 0.0287(2) Uani 1 1 d . . .
O1 O 0.38379(6) 0.6424(4) 0.87587(17) 0.0342(8) Uani 1 1 d . . .
O2 O 0.36804(7) -0.0999(5) 0.36413(18) 0.0403(9) Uani 1 1 d . B .
C1 C 0.41150(8) 0.5610(4) 0.74032(19) 0.0202(8) Uani 1 1 d . . .
H1 H 0.4212 0.5565 0.7100 0.024 Uiso 1 1 calc R . .
C2 C 0.39057(8) 0.4823(5) 0.7239(2) 0.0234(8) Uani 1 1 d . . .
H2 H 0.3793 0.4946 0.7497 0.028 Uiso 1 1 calc R . .
C3 C 0.38288(8) 0.3777(5) 0.66971(19) 0.0220(8) Uani 1 1 d . . .
C4 C 0.39807(8) 0.3408(5) 0.6299(2) 0.0244(8) Uani 1 1 d . . .
H4 H 0.4139 0.3867 0.6362 0.029 Uiso 1 1 calc R . .
C5 C 0.39045(8) 0.2385(5) 0.5813(2) 0.0253(8) Uani 1 1 d . . .
H5 H 0.4013 0.2160 0.5554 0.030 Uiso 1 1 calc R . .
C6 C 0.36733(8) 0.1673(5) 0.5691(2) 0.0244(8) Uani 1 1 d . . .
C7 C 0.35216(8) 0.2045(5) 0.6092(2) 0.0250(8) Uani 1 1 d . . .
H7 H 0.3363 0.1585 0.6030 0.030 Uiso 1 1 calc R . .
C8 C 0.35975(8) 0.3068(5) 0.6577(2) 0.0241(8) Uani 1 1 d . . .
H8 H 0.3489 0.3295 0.6836 0.029 Uiso 1 1 calc R . .
C9 C 0.35989(8) 0.0636(5) 0.5148(2) 0.0251(9) Uani 1 1 d . B .
H9 H 0.3710 0.0540 0.4883 0.030 Uiso 1 1 calc R . .
C10 C 0.40038(8) 0.6626(5) 0.8541(2) 0.0237(8) Uani 1 1 d . . .
C11 C 0.33939(8) -0.0176(4) 0.49892(19) 0.0218(8) Uani 1 1 d . . .
H10 H 0.3296 -0.0140 0.5289 0.026 Uiso 1 1 calc R B .
C12 C 0.47538(9) 0.4720(5) 0.9322(2) 0.0309(10) Uani 1 1 d . . .
H12B H 0.4715 0.5002 0.9725 0.046 Uiso 1 1 calc R . .
H12C H 0.4879 0.5371 0.9239 0.046 Uiso 1 1 calc R . .
H12A H 0.4822 0.3756 0.9372 0.046 Uiso 1 1 calc R . .
C13 C 0.42641(9) 0.3554(5) 0.8909(2) 0.0306(10) Uani 1 1 d . . .
H13A H 0.4108 0.3392 0.8552 0.046 Uiso 1 1 calc R . .
H13B H 0.4222 0.3956 0.9288 0.046 Uiso 1 1 calc R . .
H13C H 0.4353 0.2654 0.9035 0.046 Uiso 1 1 calc R . .
C14 C 0.45693(9) 0.3739(5) 0.8038(2) 0.0293(9) Uani 1 1 d . . .
H14B H 0.4674 0.4327 0.7842 0.044 Uiso 1 1 calc R . .
H14A H 0.4421 0.3405 0.7693 0.044 Uiso 1 1 calc R . .
H14C H 0.4668 0.2925 0.8258 0.044 Uiso 1 1 calc R . .
C15 C 0.46365(13) 0.7812(6) 0.9931(2) 0.0511(17) Uani 1 1 d . . .
H15C H 0.4681 0.8594 1.0246 0.077 Uiso 1 1 calc R . .
H15B H 0.4791 0.7362 0.9891 0.077 Uiso 1 1 calc R . .
H15A H 0.4535 0.7115 1.0085 0.077 Uiso 1 1 calc R . .
C16 C 0.42175(10) 0.9496(5) 0.9390(3) 0.0339(10) Uani 1 1 d . . .
H16A H 0.4122 1.0098 0.9028 0.051 Uiso 1 1 calc R . .
H16C H 0.4303 1.0089 0.9768 0.051 Uiso 1 1 calc R . .
H16B H 0.4102 0.8842 0.9515 0.051 Uiso 1 1 calc R . .
C17 C 0.46713(9) 0.9861(5) 0.9030(3) 0.0337(10) Uani 1 1 d . . .
H17C H 0.4720 1.0458 0.9423 0.051 Uiso 1 1 calc R . .
H17A H 0.4589 1.0443 0.8646 0.051 Uiso 1 1 calc R . .
H17B H 0.4823 0.9417 0.8966 0.051 Uiso 1 1 calc R . .
C18 C 0.37112(9) 0.8692(6) 0.7351(2) 0.0314(10) Uani 1 1 d . . .
H18B H 0.3631 0.9395 0.7016 0.047 Uiso 1 1 calc R . .
H18C H 0.3673 0.8918 0.7762 0.047 Uiso 1 1 calc R . .
H18A H 0.3645 0.7749 0.7201 0.047 Uiso 1 1 calc R . .
C19 C 0.40865(10) 0.8557(6) 0.6666(2) 0.0332(10) Uani 1 1 d . . .
H19C H 0.4263 0.8740 0.6682 0.050 Uiso 1 1 calc R . .
H19B H 0.3976 0.9245 0.6373 0.050 Uiso 1 1 calc R . .
H19A H 0.4039 0.7598 0.6499 0.050 Uiso 1 1 calc R . .
C20 C 0.41242(11) 1.0593(5) 0.7631(2) 0.0393(12) Uani 1 1 d . . .
H20C H 0.4302 1.0760 0.7655 0.059 Uiso 1 1 calc R . .
H20B H 0.4095 1.0880 0.8046 0.059 Uiso 1 1 calc R . .
H20A H 0.4015 1.1147 0.7269 0.059 Uiso 1 1 calc R . .
C21 C 0.35155(9) -0.1187(5) 0.3859(2) 0.0276(9) Uani 1 1 d . . .
C22 C 0.37999(9) -0.3472(7) 0.4981(3) 0.0403(12) Uani 1 1 d . B .
H22C H 0.3879 -0.4141 0.5333 0.060 Uiso 1 1 calc R . .
H22B H 0.3881 -0.2545 0.5084 0.060 Uiso 1 1 calc R . .
H22A H 0.3820 -0.3817 0.4565 0.060 Uiso 1 1 calc R . .
C23 C 0.34630(10) -0.3023(6) 0.5750(2) 0.0351(11) Uani 1 1 d . B .
H23B H 0.3536 -0.2094 0.5899 0.053 Uiso 1 1 calc R A 2
H23C H 0.3563 -0.3761 0.6032 0.053 Uiso 1 1 calc R A 2
H23A H 0.3288 -0.3057 0.5772 0.053 Uiso 1 1 calc R A 2
C24 C 0.33563(12) -0.5130(6) 0.4807(3) 0.0419(13) Uani 1 1 d . B 2
H24A H 0.3178 -0.5169 0.4802 0.063 Uiso 1 1 calc R B 2
H24C H 0.3459 -0.5702 0.5172 0.063 Uiso 1 1 calc R B 2
H24B H 0.3373 -0.5503 0.4391 0.063 Uiso 1 1 calc R B 2
C25 C 0.33381(10) -0.4218(6) 0.3102(2) 0.0361(11) Uani 1 1 d . B 2
H25C H 0.3415 -0.4807 0.3487 0.054 Uiso 1 1 calc R B 2
H25B H 0.3468 -0.3616 0.3010 0.054 Uiso 1 1 calc R B 2
H25A H 0.3263 -0.4825 0.2722 0.054 Uiso 1 1 calc R B 2
C26 C 0.28469(10) -0.4386(6) 0.3294(3) 0.0393(12) Uani 1 1 d . B 2
H26A H 0.2691 -0.3879 0.3287 0.059 Uiso 1 1 calc R B 2
H26C H 0.2904 -0.4946 0.3698 0.059 Uiso 1 1 calc R B 2
H26B H 0.2814 -0.5015 0.2912 0.059 Uiso 1 1 calc R B 2
C27 C 0.29597(14) -0.2398(7) 0.2441(3) 0.0554(17) Uani 1 1 d . B 2
H27C H 0.3077 -0.1700 0.2350 0.083 Uiso 1 1 calc R B 2
H27A H 0.2797 -0.1943 0.2409 0.083 Uiso 1 1 calc R B 2
H27B H 0.2934 -0.3168 0.2119 0.083 Uiso 1 1 calc R B 2
C28 C 0.27341(11) 0.0481(7) 0.3086(3) 0.0495(15) Uani 1 1 d . B 2
H28B H 0.2650 0.1404 0.3047 0.074 Uiso 1 1 calc R B 2
H28A H 0.2626 -0.0240 0.3197 0.074 Uiso 1 1 calc R B 2
H28C H 0.2765 0.0236 0.2668 0.074 Uiso 1 1 calc R B 2
C29 C 0.32194(11) 0.1790(6) 0.3399(3) 0.0423(13) Uani 1 1 d . B 2
H29C H 0.3379 0.2001 0.3736 0.063 Uiso 1 1 calc R B 2
H29A H 0.3123 0.2666 0.3267 0.063 Uiso 1 1 calc R B 2
H29B H 0.3256 0.1365 0.3016 0.063 Uiso 1 1 calc R B 2
C30 C 0.29422(11) 0.1649(6) 0.4329(3) 0.0392(12) Uani 1 1 d . B 2
H30A H 0.2848 0.2476 0.4107 0.059 Uiso 1 1 calc R B 2
H30C H 0.3094 0.1964 0.4668 0.059 Uiso 1 1 calc R B 2
H30B H 0.2835 0.1096 0.4532 0.059 Uiso 1 1 calc R B 2
Cl3 Cl 0.46489(5) 0.7843(3) 0.56147(9) 0.0816(6) Uani 1 1 d . C 2
Cl4 Cl 0.46086(5) 0.5042(2) 0.61275(13) 0.0922(8) Uani 1 1 d . C 2
C1S C 0.47101(11) 0.6781(6) 0.6316(3) 0.0394(12) Uiso 1 1 d . C 2
H1SB H 0.4894 0.6783 0.6541 0.047 Uiso 1 1 calc R C 2
H1SA H 0.4623 0.7185 0.6621 0.047 Uiso 1 1 calc R C 2
Cl8 Cl 0.23578(9) 0.4041(6) 0.4187(3) 0.0860(13) Uani 0.50 1 d P D 1
Cl9 Cl 0.27345(15) 0.3461(9) 0.5528(4) 0.0601(17) Uiso 0.25 1 d P D 1
Cl10 Cl 0.2733(2) 0.4155(13) 0.5387(6) 0.088(3) Uiso 0.25 1 d P E 2
C4S C 0.2550(4) 0.487(2) 0.4858(10) 0.088(5) Uiso 0.50 1 d P D 1
H4SA H 0.2448 0.5493 0.5053 0.106 Uiso 0.50 1 calc PR D 1
H4SB H 0.2674 0.5462 0.4723 0.106 Uiso 0.50 1 calc PR D 1
Cl11 Cl 0.2760(2) 0.0091(14) 0.6121(6) 0.096(3) Uiso 0.25 1 d P F 4
Cl12 Cl 0.2895(2) -0.0303(12) 0.6312(5) 0.085(3) Uiso 0.25 1 d P G 5
C5S C 0.2758(3) -0.1871(17) 0.6067(8) 0.065(4) Uiso 0.50 1 d P F 4
H5SB H 0.2833 -0.2159 0.5722 0.098 Uiso 0.50 1 d PR F 4
H5SA H 0.2583 -0.2212 0.5959 0.098 Uiso 0.50 1 d PR F 4
Cl6 Cl 0.28892(7) 0.6974(4) 0.67385(13) 0.1234(11) Uani 1 1 d . H 3
Cl7 Cl 0.28437(16) 0.4612(8) 0.5833(3) 0.132(3) Uani 0.50 1 d P H 3
C3S C 0.2763(3) 0.6323(17) 0.5931(7) 0.063(4) Uiso 0.50 1 d P H 3
H3SA H 0.2577 0.6397 0.5805 0.075 Uiso 0.50 1 calc PR H 3
H3SB H 0.2823 0.6929 0.5627 0.075 Uiso 0.50 1 calc PR H 3
Cl5 Cl 0.47985(5) 0.1305(3) 0.68902(12) 0.0924(7) Uani 1 1 d . I 2
C2S C 0.5000 0.0268(11) 0.7500 0.059(2) Uiso 1 2 d S . 2
H2SB H 0.5102 -0.0347 0.7299 0.071 Uiso 0.50 1 calc PR . 2
H2SA H 0.4898 -0.0348 0.7700 0.071 Uiso 0.50 1 calc PR . 2

loop_
_atom_site_aniso_label
_atom_site_aniso_U_11
_atom_site_aniso_U_22
_atom_site_aniso_U_33
_atom_site_aniso_U_23
_atom_site_aniso_U_13
_atom_site_aniso_U_12
Ru1 0.01930(14) 0.01827(15) 0.01471(13) 0.00079(11) 0.00265(11) -0.00025(11)
Ru2 0.01936(15) 0.02856(18) 0.01519(14) -0.00195(12) 0.00305(11) -0.00290(13)
Cl1 0.0246(5) 0.0249(5) 0.0225(4) 0.0002(4) 0.0075(4) -0.0021(4)
Cl2 0.0246(5) 0.0361(6) 0.0262(5) -0.0020(4) 0.0091(4) -0.0035(4)
P1 0.0227(5) 0.0187(5) 0.0195(5) 0.0024(4) 0.0039(4) 0.0004(4)
P2 0.0261(5) 0.0210(5) 0.0180(5) -0.0010(4) 0.0023(4) 0.0021(4)
P3 0.0252(5) 0.0188(5) 0.0177(5) 0.0015(4) 0.0015(4) 0.0028(4)
P4 0.0244(5) 0.0260(6) 0.0184(5) -0.0012(4) 0.0028(4) 0.0007(4)
P6 0.0251(5) 0.0304(6) 0.0265(5) 0.0028(5) 0.0044(4) 0.0000(5)
P5 0.0287(6) 0.0365(7) 0.0177(5) -0.0044(5) 0.0017(4) 0.0003(5)
O1 0.0305(17) 0.039(2) 0.0363(18) -0.0007(15) 0.0142(14) -0.0059(15)
O2 0.0321(18) 0.056(2) 0.0360(19) 0.0000(17) 0.0141(15) -0.0064(17)
C1 0.0248(19) 0.0178(18) 0.0157(17) 0.0031(14) 0.0022(14) -0.0009(15)
C2 0.0227(19) 0.028(2) 0.0183(18) -0.0007(16) 0.0041(15) -0.0005(16)
C3 0.0232(19) 0.023(2) 0.0167(17) 0.0013(15) 0.0015(14) -0.0006(16)
C4 0.0238(19) 0.026(2) 0.0225(19) -0.0035(16) 0.0052(16) -0.0068(16)
C5 0.025(2) 0.029(2) 0.0217(19) -0.0048(17) 0.0070(16) -0.0022(17)
C6 0.0227(19) 0.031(2) 0.0161(17) -0.0017(16) 0.0004(15) -0.0035(17)
C7 0.0208(19) 0.030(2) 0.0228(19) -0.0020(17) 0.0042(15) -0.0058(17)
C8 0.025(2) 0.030(2) 0.0173(18) -0.0036(16) 0.0054(15) -0.0030(17)
C9 0.026(2) 0.030(2) 0.0188(18) -0.0055(16) 0.0057(16) -0.0052(17)
C10 0.027(2) 0.021(2) 0.0202(18) -0.0016(15) 0.0017(16) 0.0000(16)
C11 0.028(2) 0.0194(19) 0.0174(17) -0.0011(15) 0.0052(15) 0.0012(16)
C12 0.029(2) 0.030(2) 0.028(2) 0.0027(18) -0.0003(18) 0.0039(18)
C13 0.034(2) 0.024(2) 0.034(2) 0.0077(18) 0.0108(19) -0.0013(18)
C14 0.037(2) 0.022(2) 0.029(2) 0.0011(17) 0.0105(19) 0.0057(18)
C15 0.079(4) 0.034(3) 0.023(2) -0.005(2) -0.012(3) 0.014(3)
C16 0.037(3) 0.032(3) 0.037(3) -0.008(2) 0.016(2) 0.001(2)
C17 0.030(2) 0.032(3) 0.037(3) -0.013(2) 0.008(2) -0.0070(19)
C18 0.029(2) 0.038(3) 0.025(2) 0.0001(19) 0.0043(17) 0.0087(19)
C19 0.039(3) 0.039(3) 0.020(2) 0.0081(19) 0.0071(18) 0.012(2)
C20 0.057(3) 0.022(2) 0.028(2) 0.0028(18) -0.004(2) -0.002(2)
C21 0.028(2) 0.032(2) 0.0200(19) -0.0019(17) 0.0014(16) -0.0033(18)
C22 0.029(2) 0.057(4) 0.033(3) 0.005(2) 0.008(2) 0.011(2)
C23 0.040(3) 0.045(3) 0.0176(19) 0.0041(19) 0.0046(18) 0.009(2)
C24 0.057(3) 0.035(3) 0.028(2) 0.000(2) 0.003(2) -0.008(2)
C25 0.039(3) 0.041(3) 0.030(2) -0.009(2) 0.014(2) 0.000(2)
C26 0.032(2) 0.040(3) 0.042(3) -0.019(2) 0.006(2) -0.009(2)
C27 0.080(5) 0.053(4) 0.022(2) -0.003(2) -0.004(3) 0.014(3)
C28 0.034(3) 0.056(4) 0.046(3) -0.002(3) -0.008(2) 0.012(3)
C29 0.048(3) 0.032(3) 0.051(3) 0.011(2) 0.021(3) 0.000(2)
C30 0.040(3) 0.037(3) 0.042(3) 0.001(2) 0.014(2) 0.007(2)
Cl3 0.1156(18) 0.0786(14) 0.0449(9) 0.0129(9) 0.0145(10) 0.0184(13)
Cl4 0.132(2) 0.0674(13) 0.1128(18) -0.0319(12) 0.0916(17) -0.0442(13)
Cl8 0.082(3) 0.100(4) 0.089(3) 0.006(3) 0.045(3) 0.017(3)
Cl6 0.158(3) 0.145(3) 0.0654(15) 0.0152(17) 0.0290(17) -0.008(2)
Cl7 0.203(7) 0.130(5) 0.079(4) 0.020(4) 0.067(4) -0.027(5)
Cl5 0.1010(18) 0.1017(19) 0.0734(14) -0.0035(13) 0.0236(13) 0.0192(15)

loop_
_atom_type_symbol
_atom_type_description
_atom_type_scat_dispersion_real
_atom_type_scat_dispersion_imag
_atom_type_scat_source
C C 0.0033 0.0016 'International Tables Vol C Tables 4.2.6.8 and 6.1.1.4'
H H 0.0000 0.0000 'International Tables Vol C Tables 4.2.6.8 and 6.1.1.4'
O O 0.0106 0.0060 'International Tables Vol C Tables 4.2.6.8 and 6.1.1.4'
Ru Ru -1.2594 0.8363 'International Tables Vol C Tables 4.2.6.8 and 6.1.1.4'
Cl Cl 0.1484 0.1585 'International Tables Vol C Tables 4.2.6.8 and 6.1.1.4'
P P 0.1023 0.0942 'International Tables Vol C Tables 4.2.6.8 and 6.1.1.4'

loop_
_geom_angle_atom_site_label_1
_geom_angle_atom_site_label_2
_geom_angle_atom_site_label_3
_geom_angle
_geom_angle_site_symmetry_1
_geom_angle_site_symmetry_3
_geom_angle_publ_flag
Ru1 C1 H1 114.4 . . ?
Ru2 C11 H10 114.8 . . ?
P1 Ru1 Cl1 86.42(4) . . yes
P1 Ru1 P2 100.75(4) . . yes
P1 Ru1 P3 161.97(4) . . yes
P1 C12 H12B 109.5 . . ?
P1 C12 H12C 109.5 . . ?
P1 C12 H12A 109.5 . . ?
P1 C13 H13A 109.5 . . ?
P1 C13 H13B 109.5 . . ?
P1 C13 H13C 109.5 . . ?
P1 C14 H14B 109.5 . . ?
P1 C14 H14A 109.5 . . ?
P1 C14 H14C 109.5 . . ?
P2 Ru1 Cl1 88.28(4) . . yes
P2 C15 H15C 109.5 . . ?
P2 C15 H15B 109.5 . . ?
P2 C15 H15A 109.5 . . ?
P2 C16 H16A 109.5 . . ?
P2 C16 H16C 109.5 . . ?
P2 C16 H16B 109.5 . . ?
P2 C17 H17C 109.5 . . ?
P2 C17 H17A 109.5 . . ?
P2 C17 H17B 109.5 . . ?
P3 Ru1 Cl1 88.26(4) . . yes
P3 Ru1 P2 96.29(4) . . yes
P3 C18 H18B 109.5 . . ?
P3 C18 H18C 109.5 . . ?
P3 C18 H18A 109.5 . . ?
P3 C19 H19C 109.5 . . ?
P3 C19 H19B 109.5 . . ?
P3 C19 H19A 109.5 . . ?
P3 C20 H20C 109.5 . . ?
P3 C20 H20B 109.5 . . ?
P3 C20 H20A 109.5 . . ?
P4 Ru2 Cl2 86.67(4) . . yes
P4 Ru2 P6 163.44(4) . . yes
P4 Ru2 P5 94.99(4) . . yes
P4 C22 H22C 109.5 . . ?
P4 C22 H22B 109.5 . . ?
P4 C22 H22A 109.5 . . ?
P4 C23 H23B 109.5 . . ?
P4 C23 H23C 109.5 . . ?
P4 C23 H23A 109.5 . . ?
P4 C24 H24A 109.5 . . ?
P4 C24 H24C 109.5 . . ?
P4 C24 H24B 109.5 . . ?
P6 Ru2 Cl2 86.25(4) . . yes
P6 Ru2 P5 100.03(4) . . yes
P6 C28 H28B 109.5 . . ?
P6 C28 H28A 109.5 . . ?
P6 C28 H28C 109.5 . . ?
P6 C29 H29C 109.5 . . ?
P6 C29 H29A 109.5 . . ?
P6 C29 H29B 109.5 . . ?
P6 C30 H30A 109.5 . . ?
P6 C30 H30C 109.5 . . ?
P6 C30 H30B 109.5 . . ?
P5 Ru2 Cl2 90.56(4) . . yes
P5 C25 H25C 109.5 . . ?
P5 C25 H25B 109.5 . . ?
P5 C25 H25A 109.5 . . ?
P5 C26 H26A 109.5 . . ?
P5 C26 H26C 109.5 . . ?
P5 C26 H26B 109.5 . . ?
P5 C27 H27C 109.5 . . ?
P5 C27 H27A 109.5 . . ?
P5 C27 H27B 109.5 . . ?
O1 C10 Ru1 178.7(4) . . yes
O2 C21 Ru2 177.7(4) . . yes
C1 Ru1 Cl1 90.16(12) . . yes
C1 Ru1 P1 79.90(11) . . yes
C1 Ru1 P2 178.27(12) . . yes
C1 Ru1 P3 82.90(11) . . yes
C1 C2 H2 116.4 . . ?
C1 C2 C3 127.3(4) . . yes
C2 C1 Ru1 131.3(3) . . yes
C2 C1 H1 114.4 . . ?
C3 C2 H2 116.4 . . ?
C3 C4 H4 119.4 . . ?
C3 C8 H8 119.0 . . ?
C4 C3 C2 123.4(4) . . yes
C4 C5 H5 118.8 . . ?
C4 C5 C6 122.3(4) . . yes
C5 C4 C3 121.3(4) . . yes
C5 C4 H4 119.4 . . ?
C5 C6 C7 116.2(4) . . yes
C5 C6 C9 119.6(4) . . yes
C6 C5 H5 118.8 . . ?
C6 C7 H7 119.3 . . ?
C6 C9 H9 116.4 . . ?
C7 C6 C9 124.2(4) . . yes
C7 C8 C3 122.1(4) . . yes
C7 C8 H8 119.0 . . ?
C8 C3 C2 120.0(4) . . yes
C8 C3 C4 116.6(4) . . yes
C8 C7 C6 121.5(4) . . yes
C8 C7 H7 119.3 . . ?
C9 C11 Ru2 130.4(3) . . yes
C9 C11 H10 114.8 . . ?
C10 Ru1 Cl1 177.60(13) . . yes
C10 Ru1 P1 93.00(14) . . yes
C10 Ru1 P2 89.54(13) . . yes
C10 Ru1 P3 92.98(14) . . yes
C10 Ru1 C1 92.03(17) . . yes
C11 Ru2 Cl2 89.80(12) . . yes
C11 Ru2 P4 84.01(11) . . yes
C11 Ru2 P6 81.01(12) . . yes
C11 Ru2 P5 178.92(13) . . yes
C11 C9 C6 127.1(4) . . yes
C11 C9 H9 116.4 . . ?
C12 P1 Ru1 121.78(17) . . yes
C12 P1 C13 101.3(2) . . yes
C12 P1 C14 99.7(2) . . yes
H12B C12 H12C 109.5 . . ?
H12B C12 H12A 109.5 . . ?
H12C C12 H12A 109.5 . . ?
C13 P1 Ru1 114.29(16) . . yes
C13 P1 C14 103.0(2) . . yes
H13A C13 H13B 109.5 . . ?
H13A C13 H13C 109.5 . . ?
H13B C13 H13C 109.5 . . ?
C14 P1 Ru1 114.13(15) . . yes
H14B C14 H14A 109.5 . . ?
H14B C14 H14C 109.5 . . ?
H14A C14 H14C 109.5 . . ?
C15 P2 Ru1 121.63(19) . . yes
H15C C15 H15B 109.5 . . ?
H15C C15 H15A 109.5 . . ?
H15B C15 H15A 109.5 . . ?
C16 P2 Ru1 113.14(17) . . yes
C16 P2 C15 98.8(3) . . yes
C16 P2 C17 102.8(2) . . yes
H16A C16 H16C 109.5 . . ?
H16A C16 H16B 109.5 . . ?
H16C C16 H16B 109.5 . . ?
C17 P2 Ru1 118.36(16) . . yes
C17 P2 C15 98.8(3) . . yes
H17C C17 H17A 109.5 . . ?
H17C C17 H17B 109.5 . . ?
H17A C17 H17B 109.5 . . ?
C18 P3 Ru1 113.56(17) . . yes
C18 P3 C19 103.8(2) . . yes
C18 P3 C20 101.9(3) . . yes
H18B C18 H18C 109.5 . . ?
H18B C18 H18A 109.5 . . ?
H18C C18 H18A 109.5 . . ?
C19 P3 Ru1 113.34(16) . . yes
C19 P3 C20 99.3(3) . . yes
H19C C19 H19B 109.5 . . ?
H19C C19 H19A 109.5 . . ?
H19B C19 H19A 109.5 . . ?
C20 P3 Ru1 122.43(17) . . yes
H20C C20 H20B 109.5 . . ?
H20C C20 H20A 109.5 . . ?
H20B C20 H20A 109.5 . . ?
C21 Ru2 Cl2 177.81(14) . . yes
C21 Ru2 P4 93.89(15) . . yes
C21 Ru2 P6 93.75(15) . . yes
C21 Ru2 P5 87.28(14) . . yes
C21 Ru2 C11 92.36(18) . . yes
C22 P4 Ru2 114.93(19) . . yes
H22C C22 H22B 109.5 . . ?
H22C C22 H22A 109.5 . . ?
H22B C22 H22A 109.5 . . ?
C23 P4 Ru2 113.40(18) . . yes
C23 P4 C22 103.2(2) . . yes
C23 P4 C24 99.3(3) . . yes
H23B C23 H23C 109.5 . . ?
H23B C23 H23A 109.5 . . ?
H23C C23 H23A 109.5 . . ?
C24 P4 Ru2 120.62(18) . . yes
C24 P4 C22 103.0(3) . . yes
H24A C24 H24C 109.5 . . ?
H24A C24 H24B 109.5 . . ?
H24C C24 H24B 109.5 . . ?
C25 P5 Ru2 113.35(17) . . yes
C25 P5 C26 103.1(3) . . yes
H25C C25 H25B 109.5 . . ?
H25C C25 H25A 109.5 . . ?
H25B C25 H25A 109.5 . . ?
C26 P5 Ru2 118.54(17) . . yes
H26A C26 H26C 109.5 . . ?
H26A C26 H26B 109.5 . . ?
H26C C26 H26B 109.5 . . ?
C27 P5 Ru2 120.0(2) . . yes
C27 P5 C25 98.3(3) . . yes
C27 P5 C26 100.4(3) . . yes
H27C C27 H27A 109.5 . . ?
H27C C27 H27B 109.5 . . ?
H27A C27 H27B 109.5 . . ?
C28 P6 Ru2 120.7(2) . . yes
C28 P6 C29 103.0(3) . . yes
C28 P6 C30 99.8(3) . . yes
H28B C28 H28A 109.5 . . ?
H28B C28 H28C 109.5 . . ?
H28A C28 H28C 109.5 . . ?
C29 P6 Ru2 114.66(19) . . yes
H29C C29 H29A 109.5 . . ?
H29C C29 H29B 109.5 . . ?
H29A C29 H29B 109.5 . . ?
C30 P6 Ru2 113.92(18) . . yes
C30 P6 C29 102.2(3) . . yes
H30A C30 H30C 109.5 . . ?
H30A C30 H30B 109.5 . . ?
H30C C30 H30B 109.5 . . ?
Cl3 C1S H1SB 109.2 . . ?
Cl3 C1S H1SA 109.2 . . ?
Cl4 C1S Cl3 112.1(3) . . yes
Cl4 C1S H1SB 109.2 . . ?
Cl4 C1S H1SA 109.2 . . ?
H1SB C1S H1SA 107.9 . . ?
Cl8 C4S Cl9 110.9(11) . . yes
Cl8 C4S H4SA 109.5 . . ?
Cl8 C4S H4SB 109.5 . . ?
Cl9 C4S H4SA 109.5 . . ?
Cl9 C4S H4SB 109.5 . . ?
H4SA C4S H4SB 108.0 . . ?
Cl11 C5S H5SB 109.2 . . ?
Cl11 C5S H5SA 109.2 . . ?
H5SB C5S H5SA 109.5 . . ?
Cl6 C3S H3SA 108.8 . . ?
Cl6 C3S H3SB 108.8 . . ?
Cl7 C3S Cl6 114.0(9) . . yes
Cl7 C3S H3SA 108.8 . . ?
Cl7 C3S H3SB 108.8 . . ?
H3SA C3S H3SB 107.6 . . ?
Cl5 C2S Cl5 111.6(6) . 2_656 yes
Cl5 C2S H2SB 109.3 2_656 . ?
Cl5 C2S H2SB 109.3 . . ?
Cl5 C2S H2SA 109.3 . . ?
Cl5 C2S H2SA 109.3 2_656 . ?
H2SB C2S H2SA 108.0 . . ?

loop_
_geom_bond_atom_site_label_1
_geom_bond_atom_site_label_2
_geom_bond_distance
_geom_bond_site_symmetry_2
_geom_bond_publ_flag
Ru1 Cl1 2.4700(10) . yes
Ru1 P1 2.3611(11) . yes
Ru1 P2 2.4064(11) . yes
Ru1 P3 2.3663(11) . yes
Ru1 C1 2.112(4) . yes
Ru1 C10 1.816(4) . yes
Ru2 Cl2 2.4649(11) . yes
Ru2 P4 2.3597(12) . yes
Ru2 P6 2.3614(13) . yes
Ru2 P5 2.3969(12) . yes
Ru2 C11 2.115(4) . yes
Ru2 C21 1.816(5) . yes
P1 C12 1.817(5) . yes
P1 C13 1.820(5) . yes
P1 C14 1.823(5) . yes
P2 C15 1.826(5) . yes
P2 C16 1.819(5) . yes
P2 C17 1.824(5) . yes
P3 C18 1.818(5) . yes
P3 C19 1.822(5) . yes
P3 C20 1.822(5) . yes
P4 C22 1.816(5) . yes
P4 C23 1.815(5) . yes
P4 C24 1.815(6) . yes
P6 C28 1.819(5) . yes
P6 C29 1.821(5) . yes
P6 C30 1.821(5) . yes
P5 C25 1.823(5) . yes
P5 C26 1.832(5) . yes
P5 C27 1.819(5) . yes
O1 C10 1.156(5) . yes
O2 C21 1.149(6) . yes
C1 H1 0.9500 . ?
C1 C2 1.333(6) . yes
C2 H2 0.9500 . ?
C2 C3 1.483(6) . yes
C3 C4 1.399(6) . yes
C3 C8 1.399(6) . yes
C4 H4 0.9500 . ?
C4 C5 1.388(6) . yes
C5 H5 0.9500 . ?
C5 C6 1.399(6) . yes
C6 C7 1.403(6) . yes
C6 C9 1.481(6) . yes
C7 H7 0.9500 . ?
C7 C8 1.387(6) . yes
C8 H8 0.9500 . ?
C9 H9 0.9500 . ?
C9 C11 1.327(6) . yes
C11 H10 0.9500 . ?
C12 H12B 0.9800 . ?
C12 H12C 0.9800 . ?
C12 H12A 0.9800 . ?
C13 H13A 0.9800 . ?
C13 H13B 0.9800 . ?
C13 H13C 0.9800 . ?
C14 H14B 0.9800 . ?
C14 H14A 0.9800 . ?
C14 H14C 0.9800 . ?
C15 H15C 0.9800 . ?
C15 H15B 0.9800 . ?
C15 H15A 0.9800 . ?
C16 H16A 0.9800 . ?
C16 H16C 0.9800 . ?
C16 H16B 0.9800 . ?
C17 H17C 0.9800 . ?
C17 H17A 0.9800 . ?
C17 H17B 0.9800 . ?
C18 H18B 0.9800 . ?
C18 H18C 0.9800 . ?
C18 H18A 0.9800 . ?
C19 H19C 0.9800 . ?
C19 H19B 0.9800 . ?
C19 H19A 0.9800 . ?
C20 H20C 0.9800 . ?
C20 H20B 0.9800 . ?
C20 H20A 0.9800 . ?
C22 H22C 0.9800 . ?
C22 H22B 0.9800 . ?
C22 H22A 0.9800 . ?
C23 H23B 0.9800 . ?
C23 H23C 0.9800 . ?
C23 H23A 0.9800 . ?
C24 H24A 0.9800 . ?
C24 H24C 0.9800 . ?
C24 H24B 0.9800 . ?
C25 H25C 0.9800 . ?
C25 H25B 0.9800 . ?
C25 H25A 0.9800 . ?
C26 H26A 0.9800 . ?
C26 H26C 0.9800 . ?
C26 H26B 0.9800 . ?
C27 H27C 0.9800 . ?
C27 H27A 0.9800 . ?
C27 H27B 0.9800 . ?
C28 H28B 0.9800 . ?
C28 H28A 0.9800 . ?
C28 H28C 0.9800 . ?
C29 H29C 0.9800 . ?
C29 H29A 0.9800 . ?
C29 H29B 0.9800 . ?
C30 H30A 0.9800 . ?
C30 H30C 0.9800 . ?
C30 H30B 0.9800 . ?
Cl3 C1S 1.747(6) . yes
Cl4 C1S 1.746(6) . yes
C1S H1SB 0.9900 . ?
C1S H1SA 0.9900 . ?
Cl8 C4S 1.70(2) . yes
Cl9 C4S 2.00(2) . yes
C4S H4SA 0.9900 . ?
C4S H4SB 0.9900 . ?
Cl11 C5S 1.86(2) . yes
C5S H5SB 0.9803 . ?
C5S H5SA 0.9800 . ?
Cl6 C3S 1.766(15) . yes
Cl7 C3S 1.705(17) . yes
C3S H3SA 0.9900 . ?
C3S H3SB 0.9900 . ?
Cl5 C2S 1.743(6) . yes
C2S Cl5 1.743(6) 2_656 yes
C2S H2SB 0.9900 . ?
C2S H2SA 0.9900 . ?
